data_7228903
loop_
_publ_author_name
'Deb, Mohit L.'
'Pegu, Choitanya D.'
'Borpatra, Paran J.'
'Saikia, Prakash J.'
'Baruah, Pranjal K.'

_publ_section_title
;
 Catalyst-free multi-component cascade C--H-functionalization in water
 using molecular oxygen: an approach to 1,3-oxazines
;
_journal_name_full 'Green Chem.'
_journal_paper_doi 10.1039/C7GC01494E
_journal_year 2017
_chemical_formula_moiety 'C26 H21 N O'
_chemical_formula_sum 'C26 H21 N O'
_chemical_formula_weight 363.44
_space_group_crystal_system monoclinic
_space_group_IT_number 14
_space_group_name_Hall '-P 2ybc'
_space_group_name_H-M_alt 'P 1 21/c 1'
_symmetry_space_group_name_Hall '-P 2ybc'
_symmetry_space_group_name_H-M 'P 1 21/c 1'
_atom_sites_solution_hydrogens geom
_audit_creation_method SHELXL-2016/6
_audit_update_record
;
2017-04-27 deposited with the CCDC.
2017-07-31 downloaded from the CCDC.
;
_cell_angle_alpha 90
_cell_angle_beta 90.306(5)
_cell_angle_gamma 90
_cell_formula_units_Z 4
_cell_length_a 6.3918(5)
_cell_length_b 8.7724(8)
_cell_length_c 33.496(3)
_cell_measurement_reflns_used 4119
_cell_measurement_temperature 296(2)
_cell_measurement_theta_max 28.48
_cell_measurement_theta_min 2.43
_cell_volume 1878.1(3)
_computing_cell_refinement 'Bruker SAINT'
_computing_data_collection 'Bruker APEX2'
_computing_data_reduction 'Bruker SAINT'
_computing_molecular_graphics 'Bruker SHELXTL'
_computing_publication_material 'Bruker SHELXTL'
_computing_structure_refinement 'SHELXL-2016/6 (Sheldrick, 2016)'
_computing_structure_solution 'SHELXL-2016/6 (Sheldrick, 2016)'
_diffrn_ambient_temperature 296(2)
_diffrn_measured_fraction_theta_full 0.996
_diffrn_measured_fraction_theta_max 0.991
_diffrn_measurement_device_type 'Bruker APEX-II CCD'
_diffrn_measurement_method '\f and \w scans'
_diffrn_radiation_type MoK\a
_diffrn_radiation_wavelength 0.71073
_diffrn_reflns_av_R_equivalents 0.0556
_diffrn_reflns_av_unetI/netI 0.0552
_diffrn_reflns_Laue_measured_fraction_full 0.996
_diffrn_reflns_Laue_measured_fraction_max 0.991
_diffrn_reflns_limit_h_max 8
_diffrn_reflns_limit_h_min -9
_diffrn_reflns_limit_k_max 12
_diffrn_reflns_limit_k_min -10
_diffrn_reflns_limit_l_max 44
_diffrn_reflns_limit_l_min -47
_diffrn_reflns_number 20305
_diffrn_reflns_point_group_measured_fraction_full 0.996
_diffrn_reflns_point_group_measured_fraction_max 0.991
_diffrn_reflns_theta_full 25.242
_diffrn_reflns_theta_max 30.245
_diffrn_reflns_theta_min 1.216
_diffrn_source 'sealed tube'
_exptl_absorpt_coefficient_mu 0.078
_exptl_absorpt_correction_T_max 0.99
_exptl_absorpt_correction_T_min 0.98
_exptl_absorpt_correction_type multi-scan
_exptl_absorpt_process_details 'Bruker AXS SADABS program'
_exptl_crystal_colour colorless
_exptl_crystal_density_diffrn 1.285
_exptl_crystal_description block
_exptl_crystal_F_000 768
_exptl_crystal_size_max 0.210
_exptl_crystal_size_mid 0.150
_exptl_crystal_size_min 0.090
_refine_diff_density_max 0.390
_refine_diff_density_min -0.357
_refine_diff_density_rms 0.101
_refine_ls_extinction_coef 0.040(6)
_refine_ls_extinction_expression Fc^*^=kFc[1+0.001xFc^2^\l^3^/sin(2\q)]^-1/4^
_refine_ls_extinction_method 'SHELXL-2016/6 (Sheldrick 2016)'
_refine_ls_goodness_of_fit_ref 0.828
_refine_ls_hydrogen_treatment constr
_refine_ls_matrix_type full
_refine_ls_number_parameters 254
_refine_ls_number_reflns 5553
_refine_ls_number_restraints 0
_refine_ls_restrained_S_all 0.828
_refine_ls_R_factor_all 0.1232
_refine_ls_R_factor_gt 0.0975
_refine_ls_shift/su_max 0.000
_refine_ls_shift/su_mean 0.000
_refine_ls_structure_factor_coef Fsqd
_refine_ls_weighting_details 'w=1/[\s^2^(Fo^2^)+(0.1432P)^2^+5.6340P] where P=(Fo^2^+2Fc^2^)/3'
_refine_ls_weighting_scheme calc
_refine_ls_wR_factor_gt 0.2735
_refine_ls_wR_factor_ref 0.2958
_reflns_Friedel_coverage 0.000
_reflns_number_gt 4007
_reflns_number_total 5553
_reflns_threshold_expression 'I > 2\s(I)'
_cod_data_source_file c7gc01494e2.cif
_cod_data_source_block PB_PARAN04A_0m
_cod_database_code 7228903
_shelx_shelxl_version_number 2016/6
_shelx_space_group_comment
;
The symmetry employed for this shelxl refinement is uniquely defined
by the following loop, which should always be used as a source of
symmetry information in preference to the above space-group names.
They are only intended as comments.
;
_shelx_estimated_absorpt_t_min 0.984
_shelx_estimated_absorpt_t_max 0.993
_exptl_absorpt_special_details 'Sheldrick,G.M.,2015,University of gottingen'

loop_
_space_group_symop_operation_xyz
'x, y, z'
'-x, y+1/2, -z+1/2'
'-x, -y, -z'
'x, -y-1/2, z-1/2'

loop_
_atom_site_label
_atom_site_type_symbol
_atom_site_fract_x
_atom_site_fract_y
_atom_site_fract_z
_atom_site_U_iso_or_equiv
_atom_site_adp_type
_atom_site_occupancy
_atom_site_site_symmetry_order
_atom_site_calc_flag
_atom_site_refinement_flags_posn
_atom_site_refinement_flags_adp
O1 O 1.1012(3) 0.3274(3) 0.09023(6) 0.0397(5) Uani 1 1 d . .
C1 C 0.6740(5) 0.0707(3) 0.13360(8) 0.0330(6) Uani 1 1 d . .
N1 N 0.7474(4) 0.2432(3) 0.07767(7) 0.0313(5) Uani 1 1 d . .
C2 C 0.8269(5) -0.0058(4) 0.15518(10) 0.0422(7) Uani 1 1 d . .
H2 H 0.949391 0.044734 0.162341 0.051 Uiso 1 1 calc R U
C3 C 0.7993(6) -0.1582(4) 0.16632(11) 0.0498(8) Uani 1 1 d . .
H3 H 0.903011 -0.208596 0.180766 0.060 Uiso 1 1 calc R U
C4 C 0.6181(7) -0.2333(4) 0.15582(12) 0.0558(9) Uani 1 1 d . .
H4 H 0.599208 -0.334827 0.162907 0.067 Uiso 1 1 calc R U
C5 C 0.4636(6) -0.1565(4) 0.13457(12) 0.0548(9) Uani 1 1 d . .
H5 H 0.340385 -0.206609 0.127672 0.066 Uiso 1 1 calc R U
C6 C 0.4916(5) -0.0059(4) 0.12361(10) 0.0448(7) Uani 1 1 d . .
H6 H 0.387043 0.044445 0.109392 0.054 Uiso 1 1 calc R U
C7 C 0.6997(4) 0.2364(3) 0.12084(8) 0.0314(5) Uani 1 1 d . .
H7 H 0.563705 0.285951 0.124480 0.038 Uiso 1 1 calc R U
C8 C 0.8572(5) 0.3261(3) 0.14512(8) 0.0328(6) Uani 1 1 d . .
C9 C 0.8168(5) 0.3741(3) 0.18545(8) 0.0361(6) Uani 1 1 d . .
C10 C 0.6343(6) 0.3297(4) 0.20574(10) 0.0476(8) Uani 1 1 d . .
H10 H 0.538119 0.265798 0.193217 0.057 Uiso 1 1 calc R U
C11 C 0.5971(7) 0.3801(6) 0.24391(11) 0.0654(12) Uani 1 1 d . .
H11 H 0.475924 0.349734 0.256931 0.079 Uiso 1 1 calc R U
C15 C 1.1474(6) 0.5146(4) 0.18577(11) 0.0461(8) Uani 1 1 d . .
H15 H 1.243113 0.577501 0.198743 0.055 Uiso 1 1 calc R U
C14 C 0.9628(6) 0.4694(4) 0.20561(9) 0.0430(7) Uani 1 1 d . .
C13 C 0.9181(7) 0.5194(5) 0.24490(11) 0.0581(10) Uani 1 1 d . .
H13 H 1.012191 0.582478 0.258231 0.070 Uiso 1 1 calc R U
C12 C 0.7378(8) 0.4754(6) 0.26329(11) 0.0691(13) Uani 1 1 d . .
H12 H 0.709107 0.509593 0.288966 0.083 Uiso 1 1 calc R U
C16 C 1.1864(5) 0.4670(4) 0.14801(10) 0.0407(7) Uani 1 1 d . .
H16 H 1.307692 0.498413 0.135201 0.049 Uiso 1 1 calc R U
C17 C 1.0436(5) 0.3697(3) 0.12796(9) 0.0342(6) Uani 1 1 d . .
C19 C 1.0210(5) 0.2137(3) 0.02774(8) 0.0342(6) Uani 1 1 d . .
C20 C 1.1963(6) 0.1343(4) 0.01498(11) 0.0468(8) Uani 1 1 d . .
H20 H 1.279464 0.082736 0.033426 0.056 Uiso 1 1 calc R U
C21 C 1.2475(7) 0.1316(5) -0.02502(12) 0.0557(10) Uani 1 1 d . .
H21 H 1.365415 0.078696 -0.033445 0.067 Uiso 1 1 calc R U
C22 C 1.1249(7) 0.2068(5) -0.05229(11) 0.0561(10) Uani 1 1 d . .
H22 H 1.158942 0.203691 -0.079232 0.067 Uiso 1 1 calc R U
C23 C 0.9499(7) 0.2877(4) -0.03993(11) 0.0528(9) Uani 1 1 d . .
H23 H 0.867817 0.339069 -0.058571 0.063 Uiso 1 1 calc R U
C24 C 0.8973(5) 0.2919(4) 0.00041(9) 0.0391(7) Uani 1 1 d . .
C25 C 0.7032(5) 0.3759(5) 0.01367(10) 0.0489(8) Uani 1 1 d . .
H25A H 0.581078 0.323842 0.003096 0.059 Uiso 1 1 calc R U
H25B H 0.705164 0.477808 0.002421 0.059 Uiso 1 1 calc R U
C26 C 0.6830(5) 0.3880(4) 0.05876(10) 0.0415(7) Uani 1 1 d . .
H26A H 0.770506 0.470378 0.068575 0.050 Uiso 1 1 calc R U
H26B H 0.539174 0.410669 0.065665 0.050 Uiso 1 1 calc R U
C18 C 0.9645(4) 0.2129(3) 0.07138(8) 0.0323(6) Uani 1 1 d . .
H18 H 0.998039 0.112474 0.082553 0.039 Uiso 1 1 calc R U

loop_
_atom_site_aniso_label
_atom_site_aniso_U_11
_atom_site_aniso_U_22
_atom_site_aniso_U_33
_atom_site_aniso_U_23
_atom_site_aniso_U_13
_atom_site_aniso_U_12
O1 0.0345(11) 0.0457(12) 0.0390(11) -0.0089(9) 0.0048(8) -0.0075(9)
C1 0.0375(14) 0.0315(13) 0.0300(12) 0.0007(10) 0.0035(10) -0.0025(11)
N1 0.0311(11) 0.0291(11) 0.0338(11) 0.0051(9) 0.0000(9) 0.0004(9)
C2 0.0433(17) 0.0384(16) 0.0448(16) 0.0033(13) -0.0052(13) -0.0019(13)
C3 0.064(2) 0.0379(16) 0.0473(18) 0.0092(14) -0.0041(16) 0.0056(15)
C4 0.077(3) 0.0348(16) 0.056(2) 0.0069(14) 0.0114(18) -0.0075(17)
C5 0.056(2) 0.0469(19) 0.061(2) 0.0034(16) 0.0021(17) -0.0191(16)
C6 0.0410(16) 0.0469(18) 0.0465(17) 0.0061(14) -0.0004(13) -0.0068(14)
C7 0.0310(13) 0.0309(13) 0.0325(12) 0.0035(10) 0.0034(10) 0.0005(10)
C8 0.0365(14) 0.0292(12) 0.0327(13) -0.0010(10) -0.0001(10) 0.0025(10)
C9 0.0435(16) 0.0316(13) 0.0332(13) 0.0015(11) -0.0007(11) 0.0071(11)
C10 0.0504(19) 0.055(2) 0.0374(15) 0.0019(14) 0.0039(13) 0.0058(15)
C11 0.064(2) 0.093(3) 0.0395(18) 0.002(2) 0.0131(17) 0.011(2)
C15 0.0480(18) 0.0377(16) 0.0524(18) -0.0098(14) -0.0110(14) -0.0014(14)
C14 0.0539(19) 0.0373(15) 0.0379(15) -0.0023(12) -0.0067(13) 0.0078(14)
C13 0.072(3) 0.063(2) 0.0386(17) -0.0106(16) -0.0090(16) 0.007(2)
C12 0.082(3) 0.091(3) 0.0343(17) -0.0100(19) 0.0033(18) 0.015(3)
C16 0.0370(15) 0.0367(15) 0.0484(17) -0.0043(12) -0.0042(12) -0.0031(12)
C17 0.0375(14) 0.0285(12) 0.0366(14) -0.0027(10) 0.0005(11) 0.0001(10)
C19 0.0369(14) 0.0312(13) 0.0347(13) -0.0018(10) 0.0025(11) -0.0034(11)
C20 0.0485(18) 0.0446(18) 0.0474(17) -0.0075(14) 0.0098(14) 0.0031(14)
C21 0.063(2) 0.051(2) 0.053(2) -0.0110(16) 0.0216(17) -0.0029(17)
C22 0.075(3) 0.052(2) 0.0414(17) -0.0082(15) 0.0166(17) -0.0164(19)
C23 0.068(2) 0.0506(19) 0.0401(16) 0.0083(15) -0.0012(15) -0.0122(18)
C24 0.0454(16) 0.0341(14) 0.0378(14) 0.0066(11) 0.0013(12) -0.0076(12)
C25 0.0432(18) 0.056(2) 0.0478(18) 0.0170(15) -0.0031(14) 0.0021(15)
C26 0.0369(15) 0.0398(16) 0.0479(17) 0.0104(13) 0.0032(12) 0.0081(12)
C18 0.0323(13) 0.0288(12) 0.0358(13) -0.0003(10) 0.0007(10) 0.0009(10)

loop_
_atom_type_symbol
_atom_type_description
_atom_type_scat_dispersion_real
_atom_type_scat_dispersion_imag
_atom_type_scat_source
C C 0.0033 0.0016 'International Tables Vol C Tables 4.2.6.8 and 6.1.1.4'
H H 0.0000 0.0000 'International Tables Vol C Tables 4.2.6.8 and 6.1.1.4'
N N 0.0061 0.0033 'International Tables Vol C Tables 4.2.6.8 and 6.1.1.4'
O O 0.0106 0.0060 'International Tables Vol C Tables 4.2.6.8 and 6.1.1.4'

loop_
_geom_angle_atom_site_label_1
_geom_angle_atom_site_label_2
_geom_angle_atom_site_label_3
_geom_angle
C17 O1 C18 114.7(2)
C6 C1 C2 118.8(3)
C6 C1 C7 119.1(3)
C2 C1 C7 122.1(3)
C18 N1 C26 111.5(2)
C18 N1 C7 110.0(2)
C26 N1 C7 113.3(2)
C1 C2 C3 120.8(3)
C1 C2 H2 119.6
C3 C2 H2 119.6
C4 C3 C2 119.7(3)
C4 C3 H3 120.1
C2 C3 H3 120.1
C3 C4 C5 119.6(3)
C3 C4 H4 120.2
C5 C4 H4 120.2
C6 C5 C4 120.4(3)
C6 C5 H5 119.8
C4 C5 H5 119.8
C5 C6 C1 120.6(3)
C5 C6 H6 119.7
C1 C6 H6 119.7
N1 C7 C8 111.4(2)
N1 C7 C1 109.6(2)
C8 C7 C1 114.7(2)
N1 C7 H7 106.9
C8 C7 H7 106.9
C1 C7 H7 106.9
C17 C8 C9 118.0(3)
C17 C8 C7 119.6(2)
C9 C8 C7 122.3(3)
C10 C9 C14 118.5(3)
C10 C9 C8 121.7(3)
C14 C9 C8 119.8(3)
C11 C10 C9 120.5(4)
C11 C10 H10 119.8
C9 C10 H10 119.8
C10 C11 C12 121.0(4)
C10 C11 H11 119.5
C12 C11 H11 119.5
C16 C15 C14 120.7(3)
C16 C15 H15 119.7
C14 C15 H15 119.7
C15 C14 C13 121.5(3)
C15 C14 C9 119.3(3)
C13 C14 C9 119.2(3)
C12 C13 C14 120.4(4)
C12 C13 H13 119.8
C14 C13 H13 119.8
C13 C12 C11 120.4(4)
C13 C12 H12 119.8
C11 C12 H12 119.8
C15 C16 C17 120.4(3)
C15 C16 H16 119.8
C17 C16 H16 119.8
O1 C17 C8 123.1(3)
O1 C17 C16 115.1(3)
C8 C17 C16 121.7(3)
C24 C19 C20 120.2(3)
C24 C19 C18 120.2(3)
C20 C19 C18 119.6(3)
C21 C20 C19 120.2(4)
C21 C20 H20 119.9
C19 C20 H20 119.9
C22 C21 C20 120.1(4)
C22 C21 H21 120.0
C20 C21 H21 120.0
C21 C22 C23 120.4(3)
C21 C22 H22 119.8
C23 C22 H22 119.8
C22 C23 C24 120.1(4)
C22 C23 H23 120.0
C24 C23 H23 120.0
C19 C24 C23 119.1(3)
C19 C24 C25 120.9(3)
C23 C24 C25 120.0(3)
C24 C25 C26 113.6(3)
C24 C25 H25A 108.9
C26 C25 H25A 108.9
C24 C25 H25B 108.9
C26 C25 H25B 108.9
H25A C25 H25B 107.7
N1 C26 C25 110.0(3)
N1 C26 H26A 109.7
C25 C26 H26A 109.7
N1 C26 H26B 109.7
C25 C26 H26B 109.7
H26A C26 H26B 108.2
N1 C18 O1 112.6(2)
N1 C18 C19 112.3(2)
O1 C18 C19 105.5(2)
N1 C18 H18 108.8
O1 C18 H18 108.8
C19 C18 H18 108.8

loop_
_geom_bond_atom_site_label_1
_geom_bond_atom_site_label_2
_geom_bond_distance
O1 C17 1.369(3)
O1 C18 1.472(3)
C1 C6 1.385(4)
C1 C2 1.386(4)
C1 C7 1.524(4)
N1 C18 1.430(4)
N1 C26 1.476(4)
N1 C7 1.481(3)
C2 C3 1.400(5)
C2 H2 0.9300
C3 C4 1.377(6)
C3 H3 0.9300
C4 C5 1.389(6)
C4 H4 0.9300
C5 C6 1.383(5)
C5 H5 0.9300
C6 H6 0.9300
C7 C8 1.512(4)
C7 H7 0.9800
C8 C17 1.379(4)
C8 C9 1.440(4)
C9 C10 1.408(5)
C9 C14 1.421(5)
C10 C11 1.375(5)
C10 H10 0.9300
C11 C12 1.387(7)
C11 H11 0.9300
C15 C16 1.356(5)
C15 C14 1.414(5)
C15 H15 0.9300
C14 C13 1.418(5)
C13 C12 1.365(7)
C13 H13 0.9300
C12 H12 0.9300
C16 C17 1.417(4)
C16 H16 0.9300
C19 C24 1.388(4)
C19 C20 1.389(4)
C19 C18 1.508(4)
C20 C21 1.381(5)
C20 H20 0.9300
C21 C22 1.370(6)
C21 H21 0.9300
C22 C23 1.390(6)
C22 H22 0.9300
C23 C24 1.395(4)
C23 H23 0.9300
C24 C25 1.511(5)
C25 C26 1.520(5)
C25 H25A 0.9700
C25 H25B 0.9700
C26 H26A 0.9700
C26 H26B 0.9700
C18 H18 0.9800
